data_4319677
loop_
_publ_author_name
'Shigeyuki Nagasato'
'Ikuko Katsuki'
'Yuri Motoda'
'Yukinari Sunatsuki'
'Naohide Matsumoto'
'Masaaki Kojima'

_publ_contact_author_address
;
Department of Chemistry, Faculty of Science, Kumamoto University, 
Kurokami 2-39-1, Kumamoto 860-8555, 
Japan
;
_publ_contact_author_email ' naohide@aster.sci.kumamoto-u.ac.jp '
_publ_contact_author_fax ' +81-96-342-3390'
_publ_contact_author_name ' Naohide Matsumoto'
_publ_contact_author_phone ' +81-96-342-3390'
_publ_section_title
;
 Correlation among Crystal Shape, Absolute Configuration, and Circular
 Dichroism Spectrum of Enantiomorphs of
 Tris[2-(((2-phenylimidazol-4-yl)methylidene)amino)ethyl]- aminemetal(II)
 Nitrate-Methanol (1/1)
;
_journal_name_full 'Inorganic Chemistry'
_journal_page_first 2534
_journal_page_last 2540
_journal_paper_doi 10.1021/ic001254o
_journal_volume 40
_journal_year 2001
_chemical_formula_sum 'C37 H40 Co N12 O7'
_chemical_formula_weight 823.73
_space_group_IT_number 19
_symmetry_cell_setting orthorhombic
_symmetry_Int_Tables_number 19
_symmetry_space_group_name_Hall 'P 2ac 2ab'
_symmetry_space_group_name_H-M 'P 21 21 21'
_cell_angle_alpha 90
_cell_angle_beta 90
_cell_angle_gamma 90
_cell_formula_units_Z 4
_cell_length_a 14.228(6)
_cell_length_b 22.514(6)
_cell_length_c 12.015(9)
_cell_measurement_reflns_used 25
_cell_measurement_temperature 293.2
_cell_measurement_theta_max 15.6
_cell_measurement_theta_min 12.8
_cell_volume 3849(3)
_computing_cell_refinement 'MSC/AFC Diffractometer Control'
_computing_data_collection 'MSC/AFC Diffractometer Control'
_computing_data_reduction 'teXsan for Windows (MSC, 1997)'
_computing_publication_material 'teXsan for Windows (MSC, 1997)'
_computing_structure_refinement 'teXsan for Windows (MSC, 1997)'
_computing_structure_solution 'SIR92 (Altomare, et. al. 1993)'
_diffrn_ambient_temperature 293.2
_diffrn_measurement_device AFC7R
_diffrn_measurement_method \w-2\q
_diffrn_orient_matrix_UB_11 -0.03828
_diffrn_orient_matrix_UB_12 0.03159
_diffrn_orient_matrix_UB_13 -0.03698
_diffrn_orient_matrix_UB_21 -0.05884
_diffrn_orient_matrix_UB_22 -0.01908
_diffrn_orient_matrix_UB_23 0.02816
_diffrn_orient_matrix_UB_31 0.00350
_diffrn_orient_matrix_UB_32 0.02471
_diffrn_orient_matrix_UB_33 0.06904
_diffrn_radiation_detector 'scintillation counter'
_diffrn_radiation_monochromator graphite
_diffrn_radiation_source 'X-ray tube'
_diffrn_radiation_type 'Mo K\a'
_diffrn_radiation_wavelength 0.7107
_diffrn_reflns_av_R_equivalents 0.00000
_diffrn_reflns_av_sigmaI/netI 0.060
_diffrn_reflns_limit_h_max 16
_diffrn_reflns_limit_h_min 0
_diffrn_reflns_limit_k_max 26
_diffrn_reflns_limit_k_min 0
_diffrn_reflns_limit_l_max 14
_diffrn_reflns_limit_l_min 0
_diffrn_reflns_number 3831
_diffrn_reflns_reduction_process 'Lp corrections applied'
_diffrn_reflns_theta_max 25.00
_diffrn_reflns_theta_min 1.43
_diffrn_standards_decay_% -0.69
_diffrn_standards_interval_count 150
_diffrn_standards_number 3
_exptl_absorpt_coefficient_mu 0.512
_exptl_absorpt_correction_T_max 0.999
_exptl_absorpt_correction_T_min 0.845
_exptl_absorpt_correction_type '\y scans (North,Phillips & Matthews, 1968)'
_exptl_crystal_colour orange
_exptl_crystal_density_diffrn 1.421
_exptl_crystal_density_meas ?
_exptl_crystal_description prismatic
_exptl_crystal_F_000 1716.00
_exptl_crystal_size_max 0.30
_exptl_crystal_size_mid 0.20
_exptl_crystal_size_min 0.20
_refine_diff_density_max 0.29
_refine_diff_density_min -0.39
_refine_ls_abs_structure_Flack -0.008(2)
_refine_ls_extinction_coef 0.00000031(1)
_refine_ls_extinction_expression 'equ(3) Acta Cryst.(1968) A24, p213.'
_refine_ls_extinction_method 'Zachariasen (1967)'
_refine_ls_goodness_of_fit_all 1.846
_refine_ls_goodness_of_fit_ref 1.850
_refine_ls_hydrogen_treatment noref
_refine_ls_matrix_type full
_refine_ls_number_constraints 0
_refine_ls_number_parameters 515
_refine_ls_number_reflns 3147
_refine_ls_number_restraints 0
_refine_ls_R_factor_all 0.0408
_refine_ls_R_factor_gt 0.0410
_refine_ls_shift/su_max 0.0000
_refine_ls_shift/su_mean 0.0001
_refine_ls_structure_factor_coef F
_refine_ls_weighting_details 'w = 1/[\s^2^(Fo) + 0.00000|Fo|^2^]'
_refine_ls_weighting_scheme sigma
_refine_ls_wR_factor_all 0.0260
_refine_ls_wR_factor_ref 0.0260
_reflns_number_gt 3147
_reflns_number_total 3831
_reflns_threshold_expression I>2.00\s(I)
_cod_data_source_file ic001254o_3.cif
_cod_data_source_block '_[CoH3L](NO3)2____________'
_cod_depositor_comments
;
The following automatic conversions were performed:

'_exptl_crystal_density_meas' value 'not measured' was changed to '?'
- the value is perceived as not measured.

Automatic conversion script
Id: cif_fix_values 3008 2015-01-20 13:52:24Z robertas 

The following automatic conversions were performed:
data name '_geom_bond_atom_site_label_D' replaced with
'_geom_hbond_atom_site_label_D' as specified in the replacement file
'/home/antanas/src/cod-tools/trunk/data/replacement-values/replacement_tags.lst'.

data
name '_geom_bond_atom_site_label_H' replaced with
'_geom_hbond_atom_site_label_H' as specified in the replacement file
'/home/antanas/src/cod-tools/trunk/data/replacement-values/replacement_tags.lst'.

data
name '_geom_contact_atom_site_label_a' replaced with
'_geom_hbond_atom_site_label_A' as specified in the replacement file
'/home/antanas/src/cod-tools/trunk/data/replacement-values/replacement_tags.lst'.

data
name '_geom_bond_distance_DH' replaced with '_geom_hbond_distance_DH'
as specified in the replacement file
'/home/antanas/src/cod-tools/trunk/data/replacement-values/replacement_tags.lst'.

data
name '_geom_contact_distance_HA' replaced with
'_geom_hbond_distance_HA' as specified in the replacement file
'/home/antanas/src/cod-tools/trunk/data/replacement-values/replacement_tags.lst'.

data
name '_geom_contact_distance_DA' replaced with
'_geom_hbond_distance_DA' as specified in the replacement file
'/home/antanas/src/cod-tools/trunk/data/replacement-values/replacement_tags.lst'.

data
name '_geom_angle_DHA' replaced with '_geom_hbond_angle_DHA' as
specified in the replacement file
'/home/antanas/src/cod-tools/trunk/data/replacement-values/replacement_tags.lst'.

data
name '_geom_contact_site_symmetry_A' replaced with
'_geom_hbond_site_symmetry_A' as specified in the replacement file
'/home/antanas/src/cod-tools/trunk/data/replacement-values/replacement_tags.lst'.

Automatic conversion script
Id: cif_correct_tags 5005 2017-03-03 11:38:54Z antanas 
;
_cod_original_sg_symbol_H-M 'P 21 21 21 '
_cod_original_formula_sum 'C37 H40 Co N12 O7 '
_cod_database_code 4319677

loop_
_symmetry_equiv_pos_as_xyz
'   +x,   +y,   +z'
'1/2-x,   -y,1/2+z'
'1/2+x,1/2-y,   -z'
'   -x,1/2+y,1/2-z'

loop_
_atom_site_label
_atom_site_fract_x
_atom_site_fract_y
_atom_site_fract_z
_atom_site_U_iso_or_equiv
_atom_site_occupancy
_atom_site_refinement_flags
_atom_site_adp_type
_atom_site_calc_flag
_atom_site_calc_attached_atom
Co(1) 0.47004(3) 0.38868(2) 0.65044(4) 0.0275(1) 1.000 . Uani d ?
O(1) 0.6987(2) 0.2628(1) 0.9619(3) 0.064(1) 1.000 . Uani d ?
O(2) 0.8207(2) 0.2479(1) 0.8612(3) 0.068(1) 1.000 . Uani d ?
O(3) 0.7060(2) 0.1861(1) 0.8547(3) 0.061(1) 1.000 . Uani d ?
O(4) 0.4691(3) 0.1772(2) 1.4677(5) 0.190(3) 1.000 . Uani d ?
O(5) 0.5724(2) 0.1452(2) 1.5713(3) 0.118(2) 1.000 . Uani d ?
O(6) 0.4463(2) 0.0962(1) 1.5348(4) 0.105(2) 1.000 . Uani d ?
O(7) 0.5725(2) 0.1798(1) 1.0551(3) 0.062(1) 1.000 . Uani d ?
N(1) 0.3978(2) 0.3342(1) 0.8875(3) 0.038(1) 1.000 . Uani d ?
N(2) 0.5147(2) 0.3033(1) 0.7062(3) 0.031(1) 1.000 . Uani d ?
N(3) 0.6236(2) 0.3906(1) 0.6108(2) 0.0287(8) 1.000 . Uani d ?
N(4) 0.7741(2) 0.3851(1) 0.5646(3) 0.039(1) 1.000 . Uani d ?
N(5) 0.4992(2) 0.4326(1) 0.8070(3) 0.034(1) 1.000 . Uani d ?
N(6) 0.4410(2) 0.4821(1) 0.6083(2) 0.0318(9) 1.000 . Uani d ?
N(7) 0.4252(2) 0.5763(1) 0.5650(3) 0.044(1) 1.000 . Uani d ?
N(8) 0.3213(2) 0.3780(1) 0.6847(2) 0.0317(9) 1.000 . Uani d ?
N(9) 0.4178(2) 0.3501(1) 0.4970(3) 0.0269(9) 1.000 . Uani d ?
N(10) 0.3628(2) 0.3204(1) 0.3334(3) 0.038(1) 1.000 . Uani d ?
N(11) 0.7425(3) 0.2319(2) 0.8920(3) 0.044(1) 1.000 . Uani d ?
N(12) 0.4967(3) 0.1391(2) 1.5272(4) 0.070(2) 1.000 . Uani d ?
C(1) 0.4363(3) 0.2748(2) 0.8788(3) 0.044(1) 1.000 . Uani d ?
C(2) 0.4539(3) 0.2584(2) 0.7578(3) 0.039(1) 1.000 . Uani d ?
C(3) 0.6016(2) 0.2930(2) 0.6970(3) 0.032(1) 1.000 . Uani d ?
C(4) 0.6619(2) 0.3371(1) 0.6481(4) 0.031(1) 1.000 . Uani d ?
C(5) 0.7541(3) 0.3342(2) 0.6211(3) 0.043(1) 1.000 . Uani d ?
C(6) 0.6932(2) 0.4182(2) 0.5618(3) 0.031(1) 1.000 . Uani d ?
C(7) 0.6955(2) 0.4783(2) 0.5092(3) 0.033(1) 1.000 . Uani d ?
C(8) 0.7359(3) 0.4861(2) 0.4058(4) 0.055(2) 1.000 . Uani d ?
C(9) 0.7404(3) 0.5425(2) 0.3585(4) 0.069(2) 1.000 . Uani d ?
C(10) 0.7042(3) 0.5905(2) 0.4155(4) 0.060(2) 1.000 . Uani d ?
C(11) 0.6649(3) 0.5826(2) 0.5170(4) 0.053(2) 1.000 . Uani d ?
C(12) 0.6592(3) 0.5271(2) 0.5656(4) 0.043(1) 1.000 . Uani d ?
C(13) 0.4426(3) 0.3736(2) 0.9637(3) 0.049(1) 1.000 . Uani d ?
C(14) 0.5279(3) 0.4050(2) 0.9122(3) 0.045(1) 1.000 . Uani d ?
C(15) 0.4828(3) 0.4887(2) 0.8052(3) 0.043(1) 1.000 . Uani d ?
C(16) 0.4544(3) 0.5158(2) 0.7030(3) 0.036(1) 1.000 . Uani d ?
C(17) 0.4427(3) 0.5745(2) 0.6759(3) 0.045(1) 1.000 . Uani d ?
C(18) 0.4247(3) 0.5191(2) 0.5258(3) 0.036(1) 1.000 . Uani d ?
C(19) 0.4079(3) 0.5067(2) 0.4068(4) 0.040(1) 1.000 . Uani d ?
C(20) 0.4650(3) 0.5320(2) 0.3282(4) 0.058(2) 1.000 . Uani d ?
C(21) 0.4462(4) 0.5240(3) 0.2162(5) 0.085(2) 1.000 . Uani d ?
C(22) 0.3703(5) 0.4907(3) 0.1836(5) 0.094(3) 1.000 . Uani d ?
C(23) 0.3144(4) 0.4643(2) 0.2596(6) 0.085(2) 1.000 . Uani d ?
C(24) 0.3317(3) 0.4729(2) 0.3740(4) 0.061(2) 1.000 . Uani d ?
C(25) 0.2979(3) 0.3407(2) 0.8746(3) 0.043(1) 1.000 . Uani d ?
C(26) 0.2740(2) 0.3887(2) 0.7914(3) 0.039(1) 1.000 . Uani d ?
C(27) 0.2735(3) 0.3593(2) 0.6052(3) 0.036(1) 1.000 . Uani d ?
C(28) 0.3196(2) 0.3440(2) 0.5025(3) 0.031(1) 1.000 . Uani d ?
C(29) 0.2866(3) 0.3259(2) 0.4007(3) 0.037(1) 1.000 . Uani d ?
C(30) 0.4412(3) 0.3351(2) 0.3936(3) 0.031(1) 1.000 . Uani d ?
C(31) 0.5372(3) 0.3344(1) 0.3463(3) 0.030(1) 1.000 . Uani d ?
C(32) 0.5563(3) 0.3680(2) 0.2533(3) 0.051(1) 1.000 . Uani d ?
C(33) 0.6457(3) 0.3663(2) 0.2069(4) 0.061(2) 1.000 . Uani d ?
C(34) 0.7136(3) 0.3315(2) 0.2527(4) 0.058(2) 1.000 . Uani d ?
C(35) 0.6948(3) 0.2988(2) 0.3455(4) 0.052(1) 1.000 . Uani d ?
C(36) 0.6053(3) 0.2989(2) 0.3921(3) 0.041(1) 1.000 . Uani d ?
C(37) 0.5335(4) 0.1996(2) 1.1536(5) 0.080(2) 1.000 . Uani d ?
H(1) 0.8331 0.3958 0.5335 0.046 1.000 . Uiso c ?
H(2) 0.4941 0.2733 0.9188 0.053 1.000 . Uiso c ?
H(3) 0.3933 0.2474 0.9107 0.053 1.000 . Uiso c ?
H(4) 0.3957 0.2566 0.7198 0.047 1.000 . Uiso c ?
H(5) 0.4838 0.2207 0.7550 0.047 1.000 . Uiso c ?
H(6) 0.6269 0.2564 0.7228 0.038 1.000 . Uiso c ?
H(7) 0.7963 0.3028 0.6377 0.052 1.000 . Uiso c ?
H(8) 0.7608 0.4530 0.3667 0.066 1.000 . Uiso c ?
H(9) 0.7682 0.5478 0.2872 0.082 1.000 . Uiso c ?
H(10) 0.7077 0.6292 0.3840 0.073 1.000 . Uiso c ?
H(11) 0.6399 0.6160 0.5550 0.065 1.000 . Uiso c ?
H(12) 0.6311 0.5223 0.6367 0.051 1.000 . Uiso c ?
H(13) 0.4151 0.6112 0.5216 0.052 1.000 . Uiso c ?
H(14) 0.3985 0.4026 0.9866 0.059 1.000 . Uiso c ?
H(15) 0.4631 0.3513 1.0266 0.059 1.000 . Uiso c ?
H(16) 0.5762 0.3767 0.8987 0.054 1.000 . Uiso c ?
H(17) 0.5501 0.4345 0.9619 0.054 1.000 . Uiso c ?
H(18) 0.4893 0.5117 0.8709 0.051 1.000 . Uiso c ?
H(19) 0.4456 0.6074 0.7249 0.053 1.000 . Uiso c ?
H(20) 0.5171 0.5557 0.3510 0.068 1.000 . Uiso c ?
H(21) 0.4872 0.5408 0.1620 0.100 1.000 . Uiso c ?
H(22) 0.3560 0.4862 0.1070 0.112 1.000 . Uiso c ?
H(23) 0.2631 0.4400 0.2366 0.104 1.000 . Uiso c ?
H(24) 0.2920 0.4555 0.4282 0.073 1.000 . Uiso c ?
H(25) 0.3620 0.3086 0.2573 0.046 1.000 . Uiso c ?
H(26) 0.2718 0.3038 0.8497 0.053 1.000 . Uiso c ?
H(27) 0.2706 0.3504 0.9447 0.053 1.000 . Uiso c ?
H(28) 0.2936 0.4257 0.8203 0.048 1.000 . Uiso c ?
H(29) 0.2080 0.3890 0.7798 0.048 1.000 . Uiso c ?
H(30) 0.2074 0.3552 0.6125 0.043 1.000 . Uiso c ?
H(31) 0.2234 0.3182 0.3813 0.046 1.000 . Uiso c ?
H(32) 0.5087 0.3920 0.2212 0.061 1.000 . Uiso c ?
H(33) 0.6591 0.3893 0.1423 0.074 1.000 . Uiso c ?
H(34) 0.7743 0.3297 0.2194 0.070 1.000 . Uiso c ?
H(35) 0.7432 0.2760 0.3791 0.064 1.000 . Uiso c ?
H(36) 0.5914 0.2744 0.4540 0.050 1.000 . Uiso c ?
H(37) 0.5708 0.1848 1.2126 0.096 1.000 . Uiso c ?
H(38) 0.5348 0.2418 1.1538 0.096 1.000 . Uiso c ?
H(39) 0.4723 0.1854 1.1572 0.096 1.000 . Uiso c ?
H(40) 0.6347 0.2041 1.0184 0.031 1.000 . Uiso c ?

loop_
_atom_site_aniso_label
_atom_site_aniso_U_11
_atom_site_aniso_U_22
_atom_site_aniso_U_33
_atom_site_aniso_U_12
_atom_site_aniso_U_13
_atom_site_aniso_U_23
Co(1) 0.0281(2) 0.0209(2) 0.0334(3) 0.0020(3) -0.0017(3) -0.0003(3)
O(1) 0.079(2) 0.043(2) 0.069(2) 0.001(2) 0.025(2) -0.006(2)
O(2) 0.065(2) 0.078(2) 0.061(2) -0.020(2) 0.020(2) -0.021(2)
O(3) 0.082(2) 0.048(2) 0.053(2) -0.014(2) -0.001(2) -0.006(2)
O(4) 0.156(5) 0.148(5) 0.265(7) -0.095(4) -0.103(5) 0.113(5)
O(5) 0.047(2) 0.185(5) 0.121(3) -0.042(3) -0.034(2) 0.018(3)
O(6) 0.055(2) 0.080(3) 0.180(4) -0.026(2) -0.046(3) 0.071(3)
O(7) 0.067(2) 0.037(2) 0.084(2) -0.006(2) 0.030(2) -0.018(2)
N(1) 0.044(2) 0.030(2) 0.040(2) 0.006(2) 0.004(2) 0.004(2)
N(2) 0.030(2) 0.022(2) 0.041(2) 0.004(1) -0.002(2) 0.005(1)
N(3) 0.023(2) 0.026(2) 0.037(2) -0.001(2) -0.001(1) 0.002(2)
N(4) 0.025(2) 0.038(2) 0.053(2) -0.002(2) 0.007(2) 0.011(2)
N(5) 0.042(2) 0.027(2) 0.031(2) -0.000(1) -0.000(2) -0.002(2)
N(6) 0.034(2) 0.021(2) 0.040(2) 0.003(1) -0.004(2) 0.001(2)
N(7) 0.055(2) 0.025(2) 0.053(2) 0.005(2) -0.009(2) 0.007(2)
N(8) 0.030(2) 0.029(2) 0.036(2) 0.004(2) 0.000(2) 0.000(2)
N(9) 0.024(2) 0.022(2) 0.034(2) 0.002(1) 0.002(2) -0.002(1)
N(10) 0.038(2) 0.034(2) 0.040(2) -0.003(2) -0.006(2) -0.010(2)
N(11) 0.058(3) 0.046(2) 0.028(2) 0.005(2) -0.003(2) 0.006(2)
N(12) 0.051(3) 0.091(4) 0.068(3) -0.005(3) -0.011(2) 0.026(3)
C(1) 0.044(3) 0.042(3) 0.047(3) 0.003(2) 0.003(2) 0.016(2)
C(2) 0.037(3) 0.024(2) 0.056(3) -0.003(2) 0.008(2) 0.010(2)
C(3) 0.034(2) 0.027(2) 0.035(2) 0.006(2) 0.002(2) 0.006(2)
C(4) 0.024(2) 0.028(2) 0.042(2) 0.006(2) 0.002(2) -0.001(2)
C(5) 0.034(2) 0.035(2) 0.060(3) 0.008(2) -0.002(2) 0.007(2)
C(6) 0.029(2) 0.027(2) 0.038(2) 0.004(2) 0.000(2) 0.003(2)
C(7) 0.026(2) 0.035(2) 0.040(3) -0.008(2) 0.004(2) 0.006(2)
C(8) 0.071(4) 0.034(3) 0.060(3) 0.002(3) 0.016(3) 0.007(3)
C(9) 0.079(4) 0.056(3) 0.073(4) -0.003(3) 0.025(3) 0.027(3)
C(10) 0.060(3) 0.037(3) 0.085(4) -0.010(2) -0.005(3) 0.024(3)
C(11) 0.056(3) 0.033(3) 0.072(4) -0.003(2) -0.007(3) 0.002(3)
C(12) 0.042(3) 0.038(3) 0.051(3) -0.008(2) 0.002(2) -0.007(2)
C(13) 0.070(3) 0.048(3) 0.028(2) 0.005(2) -0.003(2) 0.003(2)
C(14) 0.062(3) 0.038(3) 0.034(2) -0.004(3) -0.011(3) -0.002(2)
C(15) 0.054(3) 0.038(2) 0.036(2) -0.007(2) -0.003(2) -0.010(2)
C(16) 0.048(3) 0.021(2) 0.039(2) 0.001(2) 0.002(2) -0.003(2)
C(17) 0.049(3) 0.031(2) 0.055(3) 0.003(2) 0.003(2) -0.009(2)
C(18) 0.038(3) 0.026(2) 0.044(3) 0.001(2) -0.003(2) 0.002(2)
C(19) 0.039(3) 0.027(2) 0.052(3) 0.012(2) -0.008(2) 0.005(2)
C(20) 0.063(3) 0.055(3) 0.055(3) 0.015(3) 0.001(3) -0.006(3)
C(21) 0.105(5) 0.088(5) 0.061(4) 0.053(4) 0.008(4) -0.005(3)
C(22) 0.138(7) 0.063(5) 0.079(5) 0.059(4) -0.040(5) -0.031(4)
C(23) 0.098(5) 0.036(3) 0.121(6) 0.023(3) -0.060(4) -0.018(4)
C(24) 0.073(4) 0.027(3) 0.082(4) 0.012(2) -0.040(3) -0.002(3)
C(25) 0.049(3) 0.042(3) 0.039(3) 0.002(2) 0.010(2) 0.007(2)
C(26) 0.038(2) 0.045(2) 0.035(2) 0.001(2) 0.008(2) -0.004(2)
C(27) 0.029(2) 0.029(2) 0.050(3) 0.005(2) 0.008(2) 0.010(2)
C(28) 0.028(2) 0.023(2) 0.042(3) -0.002(2) -0.002(2) 0.001(2)
C(29) 0.031(2) 0.033(2) 0.048(3) -0.008(2) -0.004(2) -0.004(2)
C(30) 0.036(2) 0.023(2) 0.033(2) 0.007(2) -0.003(2) -0.002(2)
C(31) 0.032(2) 0.028(2) 0.030(2) 0.000(2) 0.004(2) -0.007(2)
C(32) 0.054(3) 0.049(3) 0.048(3) 0.011(2) 0.005(2) 0.006(2)
C(33) 0.053(3) 0.069(4) 0.059(3) 0.003(3) 0.019(3) 0.026(3)
C(34) 0.048(3) 0.061(3) 0.066(4) 0.009(3) 0.019(3) 0.006(3)
C(35) 0.044(3) 0.052(3) 0.061(3) 0.018(2) 0.006(3) -0.002(3)
C(36) 0.042(3) 0.043(3) 0.038(3) 0.004(2) 0.005(2) 0.003(2)
C(37) 0.084(4) 0.065(3) 0.090(4) 0.008(3) -0.004(4) -0.021(3)

loop_
_atom_type_symbol
_atom_type_oxidation_number
_atom_type_number_in_cell
_atom_type_scat_dispersion_real
_atom_type_scat_dispersion_imag
_atom_type_scat_source
Co 0 4 0.299 0.973
;
International Tables for Crystallography (1992, Vol. C, Tables 
4.2.6.8 and 6.1.1.1)
;
C 0 148 0.002 0.002 'International Tables for Crystallography (1992, Vol. C, Table 6.1.1.2)'
H 0 160 0.000 0.000 'International Tables for Crystallography (1992, Vol. C, Table 6.1.1.2)'
O 0 28 0.008 0.006 'International Tables for Crystallography (1992, Vol. C, Table 6.1.1.2)'
N 0 48 0.004 0.003 'International Tables for Crystallography (1992, Vol. C, Table 6.1.1.2)'

loop_
_geom_angle_atom_site_label_1
_geom_angle_atom_site_label_2
_geom_angle_atom_site_label_3
_geom_angle
_geom_angle_site_symmetry_1
_geom_angle_site_symmetry_2
_geom_angle_site_symmetry_3
_geom_angle_publ_flag
N(2) Co(1) N(3) 78.1(2) . . . ?
N(2) Co(1) N(5) 94.7(2) . . . ?
N(2) Co(1) N(6) 171.5(2) . . . ?
N(2) Co(1) N(8) 97.5(2) . . . ?
N(2) Co(1) N(9) 90.5(2) . . . ?
N(3) Co(1) N(5) 89.4(1) . . . ?
N(3) Co(1) N(6) 96.7(2) . . . ?
N(3) Co(1) N(8) 174.6(2) . . . ?
N(3) Co(1) N(9) 99.3(1) . . . ?
N(5) Co(1) N(6) 78.4(1) . . . ?
N(5) Co(1) N(8) 94.2(2) . . . ?
N(5) Co(1) N(9) 170.7(1) . . . ?
N(6) Co(1) N(8) 88.1(1) . . . ?
N(6) Co(1) N(9) 97.1(2) . . . ?
N(8) Co(1) N(9) 77.4(1) . . . ?
C(1) N(1) C(13) 116.9(5) . . . ?
C(1) N(1) C(25) 117.4(5) . . . ?
C(13) N(1) C(25) 116.6(5) . . . ?
Co(1) N(2) C(2) 125.3(3) . . . ?
Co(1) N(2) C(3) 115.5(3) . . . ?
C(2) N(2) C(3) 119.1(4) . . . ?
Co(1) N(3) C(4) 107.2(3) . . . ?
Co(1) N(3) C(6) 147.6(4) . . . ?
C(4) N(3) C(6) 105.0(4) . . . ?
C(5) N(4) C(6) 107.0(4) . . . ?
Co(1) N(5) C(14) 127.4(3) . . . ?
Co(1) N(5) C(15) 113.6(4) . . . ?
C(14) N(5) C(15) 118.8(4) . . . ?
Co(1) N(6) C(16) 108.1(3) . . . ?
Co(1) N(6) C(18) 144.2(4) . . . ?
C(16) N(6) C(18) 107.2(4) . . . ?
C(17) N(7) C(18) 108.1(5) . . . ?
Co(1) N(8) C(26) 126.5(3) . . . ?
Co(1) N(8) C(27) 115.1(3) . . . ?
C(26) N(8) C(27) 118.4(4) . . . ?
Co(1) N(9) C(28) 109.9(3) . . . ?
Co(1) N(9) C(30) 144.1(3) . . . ?
C(28) N(9) C(30) 105.5(4) . . . ?
C(29) N(10) C(30) 108.3(4) . . . ?
O(1) N(11) O(2) 119.4(5) . . . ?
O(1) N(11) O(3) 119.6(5) . . . ?
O(2) N(11) O(3) 121.1(5) . . . ?
O(4) N(12) O(5) 118.6(8) . . . ?
O(4) N(12) O(6) 115.4(6) . . . ?
O(5) N(12) O(6) 126.0(7) . . . ?
N(1) C(1) C(2) 110.9(4) . . . ?
N(2) C(2) C(1) 109.5(4) . . . ?
N(2) C(3) C(4) 119.5(5) . . . ?
N(3) C(4) C(3) 119.6(4) . . . ?
N(3) C(4) C(5) 110.0(5) . . . ?
C(3) C(4) C(5) 130.1(5) . . . ?
N(4) C(5) C(4) 106.4(4) . . . ?
N(3) C(6) N(4) 111.5(4) . . . ?
N(3) C(6) C(7) 129.5(5) . . . ?
N(4) C(6) C(7) 118.9(4) . . . ?
C(6) C(7) C(8) 120.3(5) . . . ?
C(6) C(7) C(12) 120.1(5) . . . ?
C(8) C(7) C(12) 119.6(5) . . . ?
C(7) C(8) C(9) 120.2(6) . . . ?
C(8) C(9) C(10) 119.7(6) . . . ?
C(9) C(10) C(11) 119.9(6) . . . ?
C(10) C(11) C(12) 121.6(6) . . . ?
C(7) C(12) C(11) 119.1(6) . . . ?
N(1) C(13) C(14) 112.4(4) . . . ?
N(5) C(14) C(13) 108.9(5) . . . ?
N(5) C(15) C(16) 119.0(5) . . . ?
N(6) C(16) C(15) 120.8(4) . . . ?
N(6) C(16) C(17) 108.5(5) . . . ?
C(15) C(16) C(17) 130.5(5) . . . ?
N(7) C(17) C(16) 106.5(5) . . . ?
N(6) C(18) N(7) 109.6(5) . . . ?
N(6) C(18) C(19) 129.6(5) . . . ?
N(7) C(18) C(19) 120.8(5) . . . ?
C(18) C(19) C(20) 119.4(6) . . . ?
C(18) C(19) C(24) 120.6(6) . . . ?
C(20) C(19) C(24) 119.9(6) . . . ?
C(19) C(20) C(21) 120.0(7) . . . ?
C(20) C(21) C(22) 120.1(8) . . . ?
C(21) C(22) C(23) 120.8(9) . . . ?
C(22) C(23) C(24) 119.8(8) . . . ?
C(19) C(24) C(23) 119.4(7) . . . ?
N(1) C(25) C(26) 111.5(5) . . . ?
N(8) C(26) C(25) 110.9(4) . . . ?
N(8) C(27) C(28) 119.3(5) . . . ?
N(9) C(28) C(27) 118.0(5) . . . ?
N(9) C(28) C(29) 109.1(5) . . . ?
C(27) C(28) C(29) 132.8(5) . . . ?
N(10) C(29) C(28) 106.5(5) . . . ?
N(9) C(30) N(10) 110.5(4) . . . ?
N(9) C(30) C(31) 126.4(5) . . . ?
N(10) C(30) C(31) 123.1(5) . . . ?
C(30) C(31) C(32) 119.2(5) . . . ?
C(30) C(31) C(36) 120.3(5) . . . ?
C(32) C(31) C(36) 120.5(5) . . . ?
C(31) C(32) C(33) 119.4(5) . . . ?
C(32) C(33) C(34) 120.3(6) . . . ?
C(33) C(34) C(35) 120.1(6) . . . ?
C(34) C(35) C(36) 120.7(6) . . . ?
C(31) C(36) C(35) 119.0(5) . . . ?

loop_
_geom_bond_atom_site_label_1
_geom_bond_atom_site_label_2
_geom_bond_distance
_geom_bond_site_symmetry_1
_geom_bond_site_symmetry_2
_geom_bond_publ_flag
Co(1) N(2) 2.132(4) . . ?
Co(1) N(3) 2.237(4) . . ?
Co(1) N(5) 2.166(4) . . ?
Co(1) N(6) 2.202(4) . . ?
Co(1) N(8) 2.169(4) . . ?
Co(1) N(9) 2.170(4) . . ?
O(1) N(11) 1.256(5) . . ?
O(2) N(11) 1.226(5) . . ?
O(3) N(11) 1.239(5) . . ?
O(4) N(12) 1.182(7) . . ?
O(5) N(12) 1.208(6) . . ?
O(6) N(12) 1.206(7) . . ?
O(7) C(37) 1.380(7) . . ?
N(1) C(1) 1.447(6) . . ?
N(1) C(13) 1.427(6) . . ?
N(1) C(25) 1.437(6) . . ?
N(2) C(2) 1.468(6) . . ?
N(2) C(3) 1.264(6) . . ?
N(3) C(4) 1.397(6) . . ?
N(3) C(6) 1.308(6) . . ?
N(4) C(5) 1.363(6) . . ?
N(4) C(6) 1.371(6) . . ?
N(5) C(14) 1.467(6) . . ?
N(5) C(15) 1.284(5) . . ?
N(6) C(16) 1.380(6) . . ?
N(6) C(18) 1.316(6) . . ?
N(7) C(17) 1.356(7) . . ?
N(7) C(18) 1.370(7) . . ?
N(8) C(26) 1.468(6) . . ?
N(8) C(27) 1.245(6) . . ?
N(9) C(28) 1.406(5) . . ?
N(9) C(30) 1.329(6) . . ?
N(10) C(29) 1.358(6) . . ?
N(10) C(30) 1.370(6) . . ?
C(1) C(2) 1.520(7) . . ?
C(3) C(4) 1.438(6) . . ?
C(4) C(5) 1.352(6) . . ?
C(6) C(7) 1.495(6) . . ?
C(7) C(8) 1.380(7) . . ?
C(7) C(12) 1.390(7) . . ?
C(8) C(9) 1.392(7) . . ?
C(9) C(10) 1.380(8) . . ?
C(10) C(11) 1.353(8) . . ?
C(11) C(12) 1.384(7) . . ?
C(13) C(14) 1.533(7) . . ?
C(15) C(16) 1.431(7) . . ?
C(16) C(17) 1.370(6) . . ?
C(18) C(19) 1.477(7) . . ?
C(19) C(20) 1.371(8) . . ?
C(19) C(24) 1.381(7) . . ?
C(20) C(21) 1.384(8) . . ?
C(21) C(22) 1.37(1) . . ?
C(22) C(23) 1.35(1) . . ?
C(23) C(24) 1.410(9) . . ?
C(25) C(26) 1.512(7) . . ?
C(27) C(28) 1.439(7) . . ?
C(28) C(29) 1.372(7) . . ?
C(30) C(31) 1.480(6) . . ?
C(31) C(32) 1.376(7) . . ?
C(31) C(36) 1.372(6) . . ?
C(32) C(33) 1.390(7) . . ?
C(33) C(34) 1.360(7) . . ?
C(34) C(35) 1.362(8) . . ?
C(35) C(36) 1.390(7) . . ?

loop_
_geom_contact_atom_site_label_1
_geom_contact_atom_site_label_2
_geom_contact_distance
_geom_contact_site_symmetry_1
_geom_contact_site_symmetry_2
_geom_contact_publ_flag
O(1) O(7) 2.822(5) . . no
O(2) N(10) 2.862(6) . 3_556 no
O(3) O(7) 3.070(6) . . no
O(6) N(4) 2.757(6) . 3_457 no
O(7) N(7) 2.742(5) . 4_646 no

loop_
_geom_hbond_atom_site_label_D
_geom_hbond_atom_site_label_H
_geom_hbond_atom_site_label_A
_geom_hbond_distance_DH
_geom_hbond_distance_HA
_geom_hbond_distance_DA
_geom_hbond_angle_DHA
_geom_hbond_site_symmetry_A
O(7) H(40) O(1) 1.13 1.74 2.822(5) 158.1 .
N(4) H(1) O(6) 0.95 1.82 2.757(6) 170.5 3_557
N(7) H(13) O(7) 0.95 1.81 2.742(5) 165.5 4_656
N(10) H(25) O(2) 0.95 2.00 2.862(6) 150.0 3_456

loop_
_geom_torsion_atom_site_label_1
_geom_torsion_atom_site_label_2
_geom_torsion_atom_site_label_3
_geom_torsion_atom_site_label_4
_geom_torsion_site_symmetry_1
_geom_torsion_site_symmetry_2
_geom_torsion_site_symmetry_3
_geom_torsion_site_symmetry_4
_geom_torsion
_geom_torsion_publ_flag
? ? ? ? ? ? ? ? ? ?
